data_2005315
loop_
_publ_author_name
'Vencato, I.'
'Gallardo, H.'
'Meyer, E.'

_publ_contact_author
;
    Dr Ivo Vencato
    Depto. F\'isica - UFSC
    88040 - 900 Florian\'opolis, SC
    Brazil
;
_publ_section_title
;
 4-(5-Methyl-1,3,4-oxadiazol-2-yl)-1,3-phenylene Diacetate
;
_journal_issue 9
_journal_name_full 'Acta Crystallographica Section C'
_journal_page_first 2301
_journal_page_last 2303
_journal_paper_doi 10.1107/S0108270196004039
_journal_volume 52
_journal_year 1996
_chemical_formula_sum 'C13 H12 N2 O5'
_chemical_formula_weight 276.25
_space_group_IT_number 2
_symmetry_cell_setting triclinic
_symmetry_space_group_name_Hall '-P 1'
_symmetry_space_group_name_H-M 'P -1'
_cell_angle_alpha 100.924(7)
_cell_angle_beta 100.118(6)
_cell_angle_gamma 101.45(1)
_cell_formula_units_Z 2
_cell_length_a 5.6286(7)
_cell_length_b 10.257(1)
_cell_length_c 12.0111(5)
_cell_measurement_reflns_used 25
_cell_measurement_temperature 293(2)
_cell_measurement_theta_max 13.73
_cell_measurement_theta_min 8.72
_cell_volume 650.72(11)
_computing_cell_refinement 'MolEN   (Fair, 1990)'
_computing_data_collection 'CAD4 EXPRESS (Enraf-Nonius, 1993)'
_computing_data_reduction 'MolEN   (Fair, 1990)'
_computing_molecular_graphics 'ORTEX (McArdle, 1994)'
_computing_publication_material
;
 SHELXL-93 (Sheldrick, 1993). The calculations were performed on
 DEC 3000 AXP and PC/486 computers
;
_computing_structure_refinement 'SHELXL93 (Sheldrick, 1993)'
_computing_structure_solution 'SHELXS86 (Sheldrick, 1985)'
_diffrn_ambient_temperature 293(2)
_diffrn_measurement_device 'Enraf-Nonius CAD-4'
_diffrn_measurement_method \w/2\q
_diffrn_radiation_monochromator graphite
_diffrn_radiation_source 'fine-focus sealed tube'
_diffrn_radiation_type MoK\a
_diffrn_radiation_wavelength 0.71073
_diffrn_reflns_av_R_equivalents 0.0114
_diffrn_reflns_av_sigmaI/netI 0.0188
_diffrn_reflns_limit_h_max 0
_diffrn_reflns_limit_h_min -6
_diffrn_reflns_limit_k_max 12
_diffrn_reflns_limit_k_min -11
_diffrn_reflns_limit_l_max 14
_diffrn_reflns_limit_l_min -14
_diffrn_reflns_number 2546
_diffrn_reflns_theta_max 25.02
_diffrn_reflns_theta_min 2.40
_diffrn_standards_decay_% -3.6
_diffrn_standards_interval_time 60
_diffrn_standards_number 3
_exptl_absorpt_coefficient_mu 0.110
_exptl_absorpt_correction_type none
_exptl_crystal_colour colourless
_exptl_crystal_density_diffrn 1.410
_exptl_crystal_description prismatic
_exptl_crystal_F_000 288
_exptl_crystal_size_max 0.60
_exptl_crystal_size_mid 0.45
_exptl_crystal_size_min 0.40
_refine_diff_density_max 0.271
_refine_diff_density_min -0.188
_refine_ls_extinction_coef 0.0187(16)
_refine_ls_extinction_method 'SHELXL93 (Sheldrick, 1993)'
_refine_ls_goodness_of_fit_all 1.083
_refine_ls_goodness_of_fit_obs 1.047
_refine_ls_hydrogen_treatment
;
H atoms riding (except on C10, C10'), U's refined
;
_refine_ls_matrix_type full
_refine_ls_number_parameters 198
_refine_ls_number_reflns 2294
_refine_ls_number_restraints 0
_refine_ls_restrained_S_all 1.083
_refine_ls_restrained_S_obs 1.047
_refine_ls_R_factor_all 0.0548
_refine_ls_R_factor_obs 0.0417
_refine_ls_shift/esd_max 0.467
_refine_ls_shift/esd_mean 0.026
_refine_ls_structure_factor_coef Fsqd
_refine_ls_weighting_details 'w = 1/[\s^2^(Fo^2^)+(0.0806P)^2^+0.1652P] where P=(Fo^2^+2Fc^2^)/3'
_refine_ls_weighting_scheme calc
_refine_ls_wR_factor_all 0.1421
_refine_ls_wR_factor_obs 0.1230
_reflns_number_observed 1873
_reflns_number_total 2294
_reflns_observed_criterion >2sigma(I)
_cod_data_source_file ab1339.cif
_cod_data_source_block default
_cod_depositor_comments
;
The following automatic conversions were performed:

'_refine_ls_weighting_scheme' value 'calc w =
1/[\s^2^(Fo^2^)+(0.0806P)^2^+0.1652P] where P=(Fo^2^+2Fc^2^)/3' was
changed to 'calc'. New tag '_refine_ls_weighting_details' was
created. The value of the new tag was set to 'w =
1/[\s^2^(Fo^2^)+(0.0806P)^2^+0.1652P] where P=(Fo^2^+2Fc^2^)/3'.

Automatic conversion script
Id: cif_fix_values 3143 2015-03-26 13:38:13Z robertas 
;
_cod_original_cell_volume 650.70(10)
_cod_original_sg_symbol_H-M P-1
_cod_database_code 2005315

loop_
_symmetry_equiv_pos_as_xyz
'x, y, z'
'-x, -y, -z'

loop_
_atom_site_aniso_label
_atom_site_aniso_U_11
_atom_site_aniso_U_22
_atom_site_aniso_U_33
_atom_site_aniso_U_12
_atom_site_aniso_U_13
_atom_site_aniso_U_23
O1 0.0446(8) 0.0593(8) 0.0528(8) 0.0150(6) 0.0100(6) 0.0218(7)
O2 0.0390(7) 0.0686(9) 0.0447(7) 0.0153(6) 0.0054(6) 0.0149(6)
O3 0.0690(11) 0.0868(12) 0.0595(10) 0.0290(9) 0.0018(8) -0.0075(8)
O4 0.0664(9) 0.0584(8) 0.0449(8) 0.0217(7) 0.0147(6) 0.0199(6)
O5 0.0690(12) 0.0733(13) 0.0885(14) 0.0296(10) 0.0230(11) 0.0319(11)
N1 0.0496(10) 0.0744(12) 0.0573(11) 0.0142(8) 0.0061(8) 0.0317(9)
N2 0.0569(11) 0.0753(12) 0.0560(11) 0.0185(9) 0.0114(8) 0.0316(9)
C1 0.0441(10) 0.0437(9) 0.0388(9) 0.0152(8) 0.0089(8) 0.0084(7)
C2 0.0402(10) 0.0492(10) 0.0390(9) 0.0164(8) 0.0063(7) 0.0069(8)
C3 0.0427(10) 0.0479(10) 0.0463(10) 0.0118(8) 0.0110(8) 0.0095(8)
C4 0.0538(11) 0.0445(10) 0.0385(9) 0.0173(8) 0.0107(8) 0.0098(7)
C5 0.0466(11) 0.0491(10) 0.0415(10) 0.0130(8) 0.0017(8) 0.0091(8)
C6 0.0434(10) 0.0469(10) 0.0461(10) 0.0091(8) 0.0048(8) 0.0087(8)
C7 0.0426(10) 0.0486(10) 0.0408(10) 0.0139(8) 0.0094(8) 0.0092(8)
C8 0.0554(12) 0.0570(11) 0.0455(10) 0.0202(9) 0.0130(9) 0.0190(9)
C9 0.0632(14) 0.083(2) 0.073(2) 0.0166(12) 0.0212(12) 0.0395(13)
C10 0.087(3) 0.080(2) 0.062(2) 0.033(2) 0.022(2) 0.035(2)
C11 0.0515(13) 0.101(2) 0.0543(13) 0.0062(12) -0.0016(10) 0.0262(13)
C12 0.0475(11) 0.0605(12) 0.0466(11) 0.0055(9) 0.0053(9) 0.0128(9)
C13 0.063(2) 0.0477(12) 0.0466(13) 0.0130(11) 0.0038(11) 0.0088(10)

loop_
_atom_site_label
_atom_site_occupancy
_atom_site_fract_x
_atom_site_fract_y
_atom_site_fract_z
_atom_site_U_iso_or_equiv
_atom_site_thermal_displace_type
_atom_site_calc_flag
_atom_site_refinement_flags
_atom_site_type_symbol
O1 1 0.3075(2) 0.96308(14) 0.75367(12) 0.0507(4) Uani d . O
O2 1 0.9839(2) 1.22200(15) 0.73524(11) 0.0507(4) Uani d . O
O3 1 0.8497(3) 1.3526(2) 0.87090(15) 0.0753(5) Uani d . O
O4 1 0.5759(3) 1.31382(14) 0.38984(12) 0.0542(4) Uani d . O
O5 0.85 0.2521(4) 1.4055(2) 0.4051(2) 0.0726(6) Uani d P O
O5' 0.15 0.7681(15) 1.5173(8) 0.4832(7) 0.041(2) Uiso d P O
N1 1 0.7104(3) 1.0160(2) 0.8235(2) 0.0590(5) Uani d . N
N2 1 0.5954(3) 0.9231(2) 0.8821(2) 0.0603(5) Uani d . N
C1 1 0.5437(3) 1.1164(2) 0.6617(2) 0.0417(4) Uani d . C
C2 1 0.7621(3) 1.2041(2) 0.6555(2) 0.0428(4) Uani d . C
C3 1 0.7700(3) 1.2708(2) 0.5660(2) 0.0456(5) Uani d . C
H3 1 0.9174(3) 1.3279(2) 0.5622(2) 0.055(3) Uiso calc R H
C4 1 0.5557(4) 1.2514(2) 0.4823(2) 0.0447(5) Uani d . C
C5 1 0.3356(4) 1.1681(2) 0.4866(2) 0.0467(5) Uani d . C
H5 1 0.1922(4) 1.1566(2) 0.4302(2) 0.055(3) Uiso calc R H
C6 1 0.3316(4) 1.1020(2) 0.5765(2) 0.0467(5) Uani d . C
H6 1 0.1827(4) 1.0461(2) 0.5801(2) 0.055(3) Uiso calc R H
C7 1 0.5337(3) 1.0357(2) 0.7495(2) 0.0437(4) Uani d . C
C8 1 0.3636(4) 0.8963(2) 0.8394(2) 0.0504(5) Uani d . C
C9 1 0.1593(5) 0.8073(3) 0.8696(2) 0.0696(7) Uani d . C
H9A 1 0.0747(22) 0.7342(11) 0.8033(5) 0.097(4) Uiso calc R H
H9B 1 0.0447(19) 0.8594(5) 0.8927(16) 0.097(4) Uiso calc R H
H9C 1 0.2244(6) 0.7699(15) 0.9325(11) 0.097(4) Uiso calc R H
C10 0.85 0.4990(8) 1.4635(4) 0.2703(3) 0.0716(9) Uani d P C
H10A 0.85 0.5206 1.3916 0.2000 0.097 Uiso d P H
H10B 0.85 0.3366 1.5041 0.2400 0.097 Uiso d P H
H10C 0.85 0.6306 1.5151 0.3000 0.097 Uiso d P H
C10' 0.15 0.615(4) 1.467(2) 0.2714(19) 0.068(6) Uiso d P C
C11 1 1.2428(4) 1.2988(3) 0.9226(2) 0.0713(7) Uani d . C
H11A 1 1.3748(7) 1.3111(18) 0.8818(5) 0.097(4) Uiso calc R H
H11B 1 1.2284(12) 1.2135(8) 0.9458(13) 0.097(4) Uiso calc R H
H11C 1 1.2788(17) 1.3725(11) 0.9903(8) 0.097(4) Uiso calc R H
C12 1 1.0059(4) 1.2977(2) 0.8453(2) 0.0532(5) Uani d . C
C13 0.85 0.4235(5) 1.3940(2) 0.3614(2) 0.0538(6) Uani d P C
C13' 0.15 0.657(2) 1.4440(11) 0.3963(10) 0.035(2) Uiso d P C

loop_
_atom_type_symbol
_atom_type_description
_atom_type_scat_dispersion_real
_atom_type_scat_dispersion_imag
_atom_type_scat_source
O O 0.0106 0.0060 'International Tables Vol C Tables 4.2.6.8 and 6.1.1.4'
N N 0.0061 0.0033 'International Tables Vol C Tables 4.2.6.8 and 6.1.1.4'
C C 0.0033 0.0016 'International Tables Vol C Tables 4.2.6.8 and 6.1.1.4'
H H 0.0000 0.0000 'International Tables Vol C Tables 4.2.6.8 and 6.1.1.4'

loop_
_geom_angle_atom_site_label_1
_geom_angle_atom_site_label_2
_geom_angle_atom_site_label_3
_geom_angle_site_symmetry_3
_geom_angle
_geom_angle_publ_flag
C7 O1 C8 . 102.85(15) yes
C12 O2 C2 . 117.12(15) yes
C13' O4 C13 . 57.3(5) no
C13' O4 C4 . 126.9(5) yes
C13 O4 C4 . 120.5(2) yes
C13 O5 O5' 2_686 133.3(4) no
C13' O5' O5 2_686 144.3(9) no
C7 N1 N2 . 106.1(2) yes
C8 N2 N1 . 106.5(2) yes
C6 C1 C2 . 117.5(2) yes
C6 C1 C7 . 119.7(2) yes
C2 C1 C7 . 122.7(2) yes
C3 C2 O2 . 117.2(2) yes
C3 C2 C1 . 121.3(2) yes
O2 C2 C1 . 121.4(2) yes
C2 C3 C4 . 119.1(2) yes
C5 C4 C3 . 121.4(2) yes
C5 C4 O4 . 121.4(2) yes
C3 C4 O4 . 117.0(2) yes
C4 C5 C6 . 118.7(2) yes
C5 C6 C1 . 122.0(2) yes
N1 C7 O1 . 112.1(2) yes
N1 C7 C1 . 130.2(2) yes
O1 C7 C1 . 117.6(2) yes
N2 C8 O1 . 112.4(2) yes
N2 C8 C9 . 129.3(2) yes
O1 C8 C9 . 118.3(2) yes
C10' C10 C13 . 110.(2) no
C10' C10 C13' . 67.(2) no
C13 C10 C13' . 46.7(4) no
C10 C10' C13' . 91.(2) no
C10 C10' C13 . 50.7(17) no
C13' C10' C13 . 43.6(7) no
O3 C12 O2 . 122.2(2) yes
O3 C12 C11 . 126.9(2) yes
O2 C12 C11 . 110.9(2) yes
O5 C13 C13' . 132.7(5) no
O5 C13 O4 . 122.9(2) yes
C13' C13 O4 . 59.7(5) no
O5 C13 C10 . 126.0(3) yes
C13' C13 C10 . 74.5(5) no
O4 C13 C10 . 111.1(3) yes
O5 C13 C10' . 143.2(7) no
C13' C13 C10' . 57.1(9) no
O4 C13 C10' . 93.2(7) no
C10 C13 C10' . 19.4(6) no
O5' C13' C13 . 129.8(10) no
O5' C13' O4 . 120.7(10) yes
C13 C13' O4 . 63.0(5) no
O5' C13' C10' . 130.1(12) yes
C13 C13' C10' . 79.4(10) no
O4 C13' C10' . 108.3(11) yes
O5' C13' C10 . 135.0(9) no
C13 C13' C10 . 58.7(5) no
O4 C13' C10 . 102.6(7) no
C10' C13' C10 . 22.4(7) no

loop_
_geom_bond_atom_site_label_1
_geom_bond_atom_site_label_2
_geom_bond_site_symmetry_2
_geom_bond_distance
_geom_bond_publ_flag
O1 C7 . 1.356(2) yes
O1 C8 . 1.366(2) yes
O2 C12 . 1.371(3) yes
O2 C2 . 1.390(2) yes
O3 C12 . 1.187(3) yes
O4 C13' . 1.305(11) yes
O4 C13 . 1.346(3) yes
O4 C4 . 1.393(2) yes
O5 C13 . 1.191(3) yes
O5 O5' 2_686 1.458(8) yes
O5' C13' . 1.155(14) yes
O5' O5 2_686 1.458(8) no
N1 C7 . 1.287(3) yes
N1 N2 . 1.411(3) yes
N2 C8 . 1.269(3) yes
C1 C6 . 1.393(3) yes
C1 C2 . 1.395(3) yes
C1 C7 . 1.460(3) yes
C2 C3 . 1.381(3) yes
C3 C4 . 1.382(3) yes
C4 C5 . 1.373(3) yes
C5 C6 . 1.380(3) yes
C8 C9 . 1.464(3) yes
C10 C10' . 0.64(2) no
C10 C13 . 1.493(4) yes
C10 C13' . 1.683(12) no
C10' C13' . 1.55(2) yes
C10' C13 . 1.81(2) no
C11 C12 . 1.482(3) yes
C13 C13' . 1.272(12) no
